data_1517189
loop_
_publ_author_name
'Pang, Jiandong'
'Jiang, Feilong'
'Yuan, Daqiang'
'Zheng, Jun'
'Wu, Mingyan'
'Liu, Guoliang'
'Su, Kongzhao'
'Hong, Maochun'

_publ_section_title
;
 SO42&#x2212;anion directed hexagonal-prismatic cages via cooperative
 C--H&#x22EF;O hydrogen bonds
;
_journal_issue 11
_journal_name_full 'Chem. Sci.'
_journal_page_first 4163
_journal_paper_doi 10.1039/C4SC01973C
_journal_volume 5
_journal_year 2014
_chemical_formula_sum 'C37 H35 Cl2 N12 Ni O10'
_chemical_formula_weight 937.38
_chemical_name_systematic
;
 ?
;
_space_group_crystal_system monoclinic
_space_group_IT_number 14
_space_group_name_Hall '-P 2ybc'
_space_group_name_H-M_alt 'P 1 21/c 1'
_symmetry_space_group_name_Hall '-P 2ybc'
_symmetry_space_group_name_H-M 'P 1 21/c 1'
_atom_sites_solution_hydrogens geom
_audit_creation_method SHELXL-2013
_cell_angle_alpha 90
_cell_angle_beta 99.139(7)
_cell_angle_gamma 90
_cell_formula_units_Z 4
_cell_length_a 11.376(4)
_cell_length_b 20.675(8)
_cell_length_c 17.957(7)
_cell_measurement_reflns_used 11314
_cell_measurement_temperature 173(2)
_cell_measurement_theta_max 27.5049
_cell_measurement_theta_min 2.0630
_cell_volume 4170(3)
_computing_structure_refinement 'SHELXL-2013 (Sheldrick, 2013)'
_diffrn_ambient_temperature 173(2)
_diffrn_detector_area_resol_mean 28.5714
_diffrn_measured_fraction_theta_full 0.992
_diffrn_measured_fraction_theta_max 0.981
_diffrn_measurement_device_type 'Saturn724+ (2x2 bin mode)'
_diffrn_measurement_method CCD_Profile_fitting
_diffrn_radiation_type MoK\a
_diffrn_radiation_wavelength 0.71073
_diffrn_reflns_av_R_equivalents 0.0821
_diffrn_reflns_av_unetI/netI 0.0797
_diffrn_reflns_Laue_measured_fraction_full 0.992
_diffrn_reflns_Laue_measured_fraction_max 0.981
_diffrn_reflns_limit_h_max 14
_diffrn_reflns_limit_h_min -12
_diffrn_reflns_limit_k_max 26
_diffrn_reflns_limit_k_min -26
_diffrn_reflns_limit_l_max 23
_diffrn_reflns_limit_l_min -23
_diffrn_reflns_number 33047
_diffrn_reflns_point_group_measured_fraction_full 0.992
_diffrn_reflns_point_group_measured_fraction_max 0.981
_diffrn_reflns_theta_full 25.242
_diffrn_reflns_theta_max 27.479
_diffrn_reflns_theta_min 2.217
_exptl_absorpt_coefficient_mu 0.665
_exptl_absorpt_correction_T_max 1.0000
_exptl_absorpt_correction_T_min 0.6144
_exptl_absorpt_correction_type multi-scan
_exptl_crystal_colour green
_exptl_crystal_density_diffrn 1.493
_exptl_crystal_description prism
_exptl_crystal_F_000 1932
_exptl_crystal_size_max 0.2
_exptl_crystal_size_mid 0.12
_exptl_crystal_size_min 0.10
_refine_diff_density_max 0.864
_refine_diff_density_min -0.659
_refine_diff_density_rms 0.106
_refine_ls_extinction_method none
_refine_ls_goodness_of_fit_ref 1.087
_refine_ls_hydrogen_treatment constr
_refine_ls_matrix_type full
_refine_ls_number_parameters 569
_refine_ls_number_reflns 9387
_refine_ls_number_restraints 0
_refine_ls_restrained_S_all 1.087
_refine_ls_R_factor_all 0.0957
_refine_ls_R_factor_gt 0.0799
_refine_ls_shift/su_max 0.001
_refine_ls_shift/su_mean 0.000
_refine_ls_structure_factor_coef Fsqd
_refine_ls_weighting_details 'w=1/[\s^2^(Fo^2^)+(0.1100P)^2^+6.6897P] where P=(Fo^2^+2Fc^2^)/3'
_refine_ls_weighting_scheme calc
_refine_ls_wR_factor_gt 0.2099
_refine_ls_wR_factor_ref 0.2215
_reflns_Friedel_coverage 0.000
_reflns_number_gt 7944
_reflns_number_total 9387
_reflns_threshold_expression 'I > 2\s(I)'
_cod_data_source_file c4sc01973c2.cif
_cod_data_source_block C:\NiClO4\a
_cod_depositor_comments
;
The following automatic conversions were performed:

'_exptl_absorpt_correction_type' value 'Multi-scan' changed to
'multi-scan' according to
/usr/data/users/saulius/crontab/automatic-downloads/rss-feeds/RSC/lib/dictionaries/cif_core.dic
dictionary named 'cif_core.dic' version 2.4.2 from 2011-04-26.

Automatic conversion script
Id: cif_fix_values 2281 2013-09-26 08:29:07Z andrius 

 Adding full bibliography for 1517188--1517192.cif.
;
_cod_database_code 1517189
_shelx_space_group_comment
;
The symmetry employed for this shelxl refinement is uniquely defined
by the following loop, which should always be used as a source of
symmetry information in preference to the above space-group names.
They are only intended as comments.
;
_shelxl_version_number 2013-4

loop_
_space_group_symop_operation_xyz
'x, y, z'
'-x, y+1/2, -z+1/2'
'-x, -y, -z'
'x, -y-1/2, z-1/2'

loop_
_atom_site_label
_atom_site_type_symbol
_atom_site_fract_x
_atom_site_fract_y
_atom_site_fract_z
_atom_site_U_iso_or_equiv
_atom_site_adp_type
_atom_site_occupancy
_atom_site_site_symmetry_order
_atom_site_calc_flag
_atom_site_refinement_flags_posn
_atom_site_refinement_flags_adp
_atom_site_refinement_flags_occupancy
Ni1 Ni 0.69366(5) 0.16794(2) 0.33145(3) 0.01683(16) Uani 1 1 d . . .
Cl1 Cl 0.75673(13) 0.11070(6) 0.66575(7) 0.0387(3) Uani 1 1 d . . .
Cl2 Cl 0.31433(10) 0.30630(5) 0.38872(5) 0.0239(2) Uani 1 1 d . . .
O1 O 0.8225(5) 0.0511(2) 0.6649(3) 0.0647(14) Uani 1 1 d . . .
O2 O 0.8280(4) 0.1650(2) 0.6523(2) 0.0551(12) Uani 1 1 d . . .
O3 O 0.7153(5) 0.1172(2) 0.7359(3) 0.0650(14) Uani 1 1 d . . .
O4 O 0.6567(4) 0.1077(2) 0.6047(2) 0.0518(11) Uani 1 1 d . . .
O5 O 0.3533(3) 0.32339(16) 0.31823(17) 0.0326(8) Uani 1 1 d . . .
O6 O 0.2210(3) 0.35012(17) 0.4011(2) 0.0359(8) Uani 1 1 d . . .
O7 O 0.4130(3) 0.31078(18) 0.44968(17) 0.0330(8) Uani 1 1 d . . .
O8 O 0.2697(3) 0.24118(14) 0.38474(17) 0.0297(7) Uani 1 1 d . . .
O9 O 0.8657(8) 0.5544(4) 0.2606(5) 0.132(3) Uani 1 1 d . . .
O10 O 1.0420(11) -0.0534(9) 0.8818(9) 0.135(7) Uani 0.5 1 d . . P
O11 O 0.0117(14) 0.0697(14) -0.0576(13) 0.209(13) Uani 0.5 1 d . . P
N1 N 0.3170(3) 0.59129(16) 0.2504(2) 0.0229(8) Uani 1 1 d . . .
N2 N 0.4169(3) 0.52356(16) 0.33330(19) 0.0205(7) Uani 1 1 d . . .
N3 N 0.6665(3) 0.34598(16) 0.44384(18) 0.0179(7) Uani 1 1 d . . .
N4 N 0.6860(3) 0.24517(15) 0.40627(18) 0.0173(7) Uani 1 1 d . . .
N5 N -0.1677(3) 0.21471(16) 0.28778(18) 0.0192(7) Uani 1 1 d . . .
N6 N -0.0138(3) 0.23102(18) 0.22872(19) 0.0234(8) Uani 1 1 d . . .
N7 N 0.3901(3) 0.22407(17) 0.17561(18) 0.0196(7) Uani 1 1 d . . .
N8 N 0.5628(3) 0.21549(15) 0.25188(18) 0.0183(7) Uani 1 1 d . . .
N9 N 0.5591(3) 0.11890(16) 0.37996(19) 0.0202(7) Uani 1 1 d . . .
N10 N 0.4152(3) 0.09673(17) 0.44545(19) 0.0208(7) Uani 1 1 d . . .
N11 N -0.0002(3) 0.09975(17) 0.48031(19) 0.0198(7) Uani 1 1 d . . .
N12 N -0.1722(3) 0.11932(16) 0.40761(19) 0.0212(7) Uani 1 1 d . . .
C1 C 0.4135(4) 0.5831(2) 0.3012(2) 0.0223(9) Uani 1 1 d . . .
H1 H 0.4734 0.6150 0.3137 0.027 Uiso 1 1 calc R U .
C2 C 0.2544(4) 0.5344(2) 0.2504(3) 0.0273(10) Uani 1 1 d . . .
H2 H 0.1801 0.5258 0.2197 0.033 Uiso 1 1 calc R U .
C3 C 0.3145(4) 0.4921(2) 0.3009(3) 0.0272(10) Uani 1 1 d . . .
H3 H 0.2906 0.4495 0.3117 0.033 Uiso 1 1 calc R U .
C4 C 0.5144(4) 0.50028(19) 0.3875(2) 0.0201(8) Uani 1 1 d . . .
C5 C 0.5770(4) 0.5432(2) 0.4386(2) 0.0254(9) Uani 1 1 d . . .
H5 H 0.5546 0.5874 0.4386 0.030 Uiso 1 1 calc R U .
C6 C 0.6724(4) 0.5207(2) 0.4893(2) 0.0273(10) Uani 1 1 d . . .
H6 H 0.7173 0.5501 0.5233 0.033 Uiso 1 1 calc R U .
C7 C 0.7037(4) 0.4556(2) 0.4913(2) 0.0256(9) Uani 1 1 d . . .
H7 H 0.7687 0.4402 0.5267 0.031 Uiso 1 1 calc R U .
C8 C 0.6378(4) 0.41321(19) 0.4403(2) 0.0197(8) Uani 1 1 d . . .
C9 C 0.5435(4) 0.43489(19) 0.3876(2) 0.0193(8) Uani 1 1 d . . .
H9 H 0.4999 0.4059 0.3525 0.023 Uiso 1 1 calc R U .
C10 C 0.6563(4) 0.30478(19) 0.3841(2) 0.0177(8) Uani 1 1 d . . .
H10 H 0.6311 0.3172 0.3332 0.021 Uiso 1 1 calc R U .
C11 C 0.7036(4) 0.3098(2) 0.5073(2) 0.0233(9) Uani 1 1 d . . .
H11 H 0.7177 0.3251 0.5578 0.028 Uiso 1 1 calc R U .
C12 C 0.7162(4) 0.2481(2) 0.4842(2) 0.0210(9) Uani 1 1 d . . .
H12 H 0.7416 0.2125 0.5162 0.025 Uiso 1 1 calc R U .
C13 C -0.1133(4) 0.1959(2) 0.2322(2) 0.0216(8) Uani 1 1 d . . .
H13 H -0.1406 0.1617 0.1984 0.026 Uiso 1 1 calc R U .
C14 C -0.0991(4) 0.2650(2) 0.3224(2) 0.0224(9) Uani 1 1 d . . .
H14 H -0.1165 0.2886 0.3647 0.027 Uiso 1 1 calc R U .
C15 C -0.0033(4) 0.2758(2) 0.2872(2) 0.0243(9) Uani 1 1 d . . .
H15 H 0.0576 0.3073 0.2998 0.029 Uiso 1 1 calc R U .
C16 C 0.0657(4) 0.2254(2) 0.1751(2) 0.0251(9) Uani 1 1 d . . .
C17 C 0.0207(5) 0.2212(3) 0.0989(3) 0.0400(13) Uani 1 1 d . . .
H17 H -0.0627 0.2215 0.0817 0.048 Uiso 1 1 calc R U .
C18 C 0.1003(5) 0.2167(4) 0.0484(3) 0.0503(17) Uani 1 1 d . . .
H18 H 0.0708 0.2135 -0.0040 0.060 Uiso 1 1 calc R U .
C19 C 0.2232(5) 0.2167(3) 0.0729(3) 0.0398(13) Uani 1 1 d . . .
H19 H 0.2770 0.2128 0.0377 0.048 Uiso 1 1 calc R U .
C20 C 0.2653(4) 0.2226(2) 0.1496(2) 0.0245(9) Uani 1 1 d . . .
C21 C 0.1862(4) 0.2265(2) 0.2014(2) 0.0221(9) Uani 1 1 d . . .
H21 H 0.2150 0.2299 0.2539 0.026 Uiso 1 1 calc R U .
C22 C 0.4470(4) 0.2081(2) 0.2458(2) 0.0199(8) Uani 1 1 d . . .
H22 H 0.4077 0.1934 0.2855 0.024 Uiso 1 1 calc R U .
C23 C 0.4778(4) 0.2428(2) 0.1344(2) 0.0244(9) Uani 1 1 d . . .
H23 H 0.4667 0.2562 0.0832 0.029 Uiso 1 1 calc R U .
C24 C 0.5824(4) 0.2381(2) 0.1822(2) 0.0227(9) Uani 1 1 d . . .
H24 H 0.6581 0.2487 0.1698 0.027 Uiso 1 1 calc R U .
C25 C -0.0566(4) 0.1300(2) 0.4176(2) 0.0216(8) Uani 1 1 d . . .
H25 H -0.0176 0.1556 0.3850 0.026 Uiso 1 1 calc R U .
C26 C -0.1909(4) 0.0794(2) 0.4665(2) 0.0253(9) Uani 1 1 d . . .
H26 H -0.2661 0.0630 0.4741 0.030 Uiso 1 1 calc R U .
C27 C -0.0862(4) 0.0673(2) 0.5117(2) 0.0249(9) Uani 1 1 d . . .
H27 H -0.0743 0.0416 0.5562 0.030 Uiso 1 1 calc R U .
C28 C 0.1240(4) 0.1033(2) 0.5108(2) 0.0211(8) Uani 1 1 d . . .
C29 C 0.1579(4) 0.1120(2) 0.5878(2) 0.0261(9) Uani 1 1 d . . .
H29 H 0.0993 0.1159 0.6198 0.031 Uiso 1 1 calc R U .
C30 C 0.2777(4) 0.1148(2) 0.6177(2) 0.0284(10) Uani 1 1 d . . .
H30 H 0.3010 0.1194 0.6706 0.034 Uiso 1 1 calc R U .
C31 C 0.3640(4) 0.1111(2) 0.5715(2) 0.0272(10) Uani 1 1 d . . .
H31 H 0.4462 0.1137 0.5919 0.033 Uiso 1 1 calc R U .
C32 C 0.3269(4) 0.1035(2) 0.4938(2) 0.0210(8) Uani 1 1 d . . .
C33 C 0.2073(4) 0.09954(19) 0.4633(2) 0.0198(8) Uani 1 1 d . . .
H33 H 0.1834 0.0943 0.4105 0.024 Uiso 1 1 calc R U .
C34 C 0.4919(4) 0.1420(2) 0.4274(2) 0.0211(8) Uani 1 1 d . . .
H34 H 0.4968 0.1849 0.4464 0.025 Uiso 1 1 calc R U .
C35 C 0.5238(4) 0.0550(2) 0.3675(3) 0.0278(10) Uani 1 1 d . . .
H35 H 0.5568 0.0255 0.3359 0.033 Uiso 1 1 calc R U .
C36 C 0.4353(4) 0.0411(2) 0.4072(3) 0.0291(10) Uani 1 1 d . . .
H36 H 0.3950 0.0009 0.4084 0.035 Uiso 1 1 calc R U .
C37 C 0.7627(11) 0.5529(5) 0.2957(6) 0.108(4) Uani 1 1 d . . .
H37A H 0.7735 0.5822 0.3392 0.163 Uiso 1 1 calc R U .
H37B H 0.7499 0.5088 0.3127 0.163 Uiso 1 1 calc R U .
H37C H 0.6935 0.5667 0.2596 0.163 Uiso 1 1 calc R U .

loop_
_atom_site_aniso_label
_atom_site_aniso_U_11
_atom_site_aniso_U_22
_atom_site_aniso_U_33
_atom_site_aniso_U_23
_atom_site_aniso_U_13
_atom_site_aniso_U_12
Ni1 0.0142(3) 0.0169(3) 0.0191(3) -0.00160(18) 0.0018(2) 0.00019(19)
Cl1 0.0466(8) 0.0336(6) 0.0366(6) -0.0045(5) 0.0089(5) -0.0031(5)
Cl2 0.0245(6) 0.0249(5) 0.0216(5) -0.0019(4) 0.0020(4) -0.0024(4)
O1 0.087(4) 0.055(3) 0.059(3) 0.020(2) 0.031(3) 0.032(3)
O2 0.057(3) 0.059(3) 0.047(2) -0.0108(19) -0.001(2) -0.025(2)
O3 0.099(4) 0.054(3) 0.052(3) -0.003(2) 0.039(3) 0.001(3)
O4 0.039(2) 0.056(3) 0.057(2) -0.010(2) -0.003(2) -0.010(2)
O5 0.045(2) 0.0313(17) 0.0220(15) 0.0016(12) 0.0082(15) -0.0105(15)
O6 0.029(2) 0.0335(18) 0.0442(19) -0.0117(15) 0.0019(16) 0.0038(15)
O7 0.0232(18) 0.050(2) 0.0247(15) -0.0002(14) -0.0001(13) -0.0060(15)
O8 0.036(2) 0.0205(15) 0.0319(16) 0.0023(12) 0.0034(14) -0.0064(14)
O9 0.136(7) 0.112(6) 0.162(8) -0.051(5) 0.066(6) -0.033(5)
O10 0.047(7) 0.202(17) 0.141(12) 0.066(12) -0.033(8) -0.066(9)
O11 0.067(11) 0.34(3) 0.23(2) 0.15(2) 0.047(13) -0.041(14)
N1 0.025(2) 0.0187(16) 0.0244(17) 0.0042(13) 0.0020(15) 0.0028(15)
N2 0.0207(19) 0.0174(16) 0.0224(16) 0.0013(13) 0.0005(14) 0.0017(14)
N3 0.0198(19) 0.0175(16) 0.0159(15) -0.0020(12) 0.0010(13) -0.0003(13)
N4 0.0179(18) 0.0168(15) 0.0174(15) -0.0009(12) 0.0032(13) 0.0000(13)
N5 0.0151(18) 0.0238(17) 0.0189(15) 0.0008(13) 0.0034(13) 0.0005(14)
N6 0.0156(19) 0.0321(19) 0.0222(16) -0.0019(14) 0.0024(14) -0.0009(15)
N7 0.0124(18) 0.0283(18) 0.0183(15) -0.0017(13) 0.0030(13) -0.0011(14)
N8 0.0180(19) 0.0162(15) 0.0199(15) -0.0010(12) 0.0007(13) 0.0011(13)
N9 0.0174(19) 0.0192(16) 0.0236(16) 0.0011(13) 0.0017(14) 0.0005(14)
N10 0.0154(18) 0.0223(17) 0.0256(17) -0.0004(13) 0.0057(14) 0.0007(14)
N11 0.0144(18) 0.0229(17) 0.0227(16) 0.0036(13) 0.0051(14) 0.0011(14)
N12 0.0178(19) 0.0201(16) 0.0251(17) 0.0000(13) 0.0014(14) 0.0039(14)
C1 0.021(2) 0.0188(19) 0.026(2) 0.0048(15) 0.0005(17) 0.0006(16)
C2 0.024(2) 0.025(2) 0.031(2) 0.0069(17) -0.0010(18) -0.0028(18)
C3 0.026(3) 0.022(2) 0.032(2) 0.0049(17) -0.0004(19) -0.0045(18)
C4 0.019(2) 0.0208(19) 0.0202(18) 0.0015(15) 0.0022(16) -0.0004(16)
C5 0.033(3) 0.0175(19) 0.025(2) 0.0005(15) 0.0052(18) 0.0011(18)
C6 0.030(3) 0.024(2) 0.026(2) -0.0061(16) -0.0005(18) -0.0015(19)
C7 0.025(2) 0.026(2) 0.0231(19) -0.0023(16) -0.0045(17) -0.0035(18)
C8 0.023(2) 0.0184(18) 0.0178(17) -0.0003(14) 0.0025(16) 0.0017(16)
C9 0.020(2) 0.0200(19) 0.0178(17) -0.0018(14) 0.0015(15) -0.0026(16)
C10 0.017(2) 0.0189(18) 0.0171(17) -0.0025(14) 0.0031(15) 0.0016(15)
C11 0.028(2) 0.023(2) 0.0168(18) -0.0020(15) -0.0036(16) 0.0010(17)
C12 0.021(2) 0.0215(19) 0.0193(18) 0.0016(15) -0.0019(16) 0.0029(16)
C13 0.015(2) 0.026(2) 0.0232(19) -0.0007(16) 0.0023(16) -0.0006(16)
C14 0.018(2) 0.024(2) 0.0250(19) -0.0033(16) 0.0031(17) -0.0004(17)
C15 0.017(2) 0.029(2) 0.027(2) -0.0016(17) 0.0055(17) -0.0027(17)
C16 0.018(2) 0.033(2) 0.023(2) 0.0011(17) 0.0025(17) 0.0002(18)
C17 0.016(3) 0.076(4) 0.027(2) -0.003(2) -0.0016(19) -0.003(2)
C18 0.024(3) 0.106(5) 0.020(2) -0.001(3) -0.0006(19) -0.004(3)
C19 0.023(3) 0.078(4) 0.019(2) -0.002(2) 0.0040(18) -0.002(3)
C20 0.014(2) 0.036(2) 0.0233(19) 0.0007(17) 0.0013(16) 0.0018(18)
C21 0.016(2) 0.028(2) 0.0227(19) 0.0036(16) 0.0046(16) -0.0020(17)
C22 0.017(2) 0.024(2) 0.0191(18) -0.0037(15) 0.0026(15) 0.0011(16)
C23 0.020(2) 0.034(2) 0.0202(18) 0.0041(17) 0.0081(17) 0.0007(18)
C24 0.019(2) 0.025(2) 0.0243(19) -0.0011(16) 0.0043(17) -0.0039(17)
C25 0.019(2) 0.023(2) 0.0232(19) 0.0054(16) 0.0038(16) 0.0023(17)
C26 0.022(2) 0.026(2) 0.029(2) 0.0034(17) 0.0074(18) -0.0021(18)
C27 0.020(2) 0.031(2) 0.0239(19) 0.0076(17) 0.0065(17) 0.0053(18)
C28 0.016(2) 0.0217(19) 0.0248(19) 0.0056(15) -0.0005(16) 0.0003(16)
C29 0.022(2) 0.030(2) 0.027(2) 0.0028(17) 0.0040(18) 0.0022(18)
C30 0.028(3) 0.033(2) 0.023(2) 0.0003(17) -0.0005(18) 0.0028(19)
C31 0.024(2) 0.029(2) 0.028(2) -0.0006(17) 0.0020(18) 0.0018(18)
C32 0.019(2) 0.0213(19) 0.0225(19) 0.0020(15) 0.0029(16) 0.0006(16)
C33 0.016(2) 0.0209(19) 0.0223(18) 0.0023(15) 0.0015(16) 0.0007(16)
C34 0.017(2) 0.0211(19) 0.0240(19) 0.0022(15) -0.0001(16) -0.0011(16)
C35 0.026(3) 0.020(2) 0.038(2) -0.0039(17) 0.008(2) -0.0033(18)
C36 0.028(3) 0.019(2) 0.044(3) -0.0051(18) 0.012(2) -0.0053(18)
C37 0.131(10) 0.091(7) 0.110(8) -0.039(6) 0.040(7) -0.008(7)

loop_
_atom_type_symbol
_atom_type_description
_atom_type_scat_dispersion_real
_atom_type_scat_dispersion_imag
_atom_type_scat_source
C C 0.0033 0.0016 'International Tables Vol C Tables 4.2.6.8 and 6.1.1.4'
H H 0.0000 0.0000 'International Tables Vol C Tables 4.2.6.8 and 6.1.1.4'
N N 0.0061 0.0033 'International Tables Vol C Tables 4.2.6.8 and 6.1.1.4'
O O 0.0106 0.0060 'International Tables Vol C Tables 4.2.6.8 and 6.1.1.4'
Ni Ni 0.3393 1.1124 'International Tables Vol C Tables 4.2.6.8 and 6.1.1.4'
Cl Cl 0.1484 0.1585 'International Tables Vol C Tables 4.2.6.8 and 6.1.1.4'

loop_
_geom_angle_atom_site_label_1
_geom_angle_atom_site_label_2
_geom_angle_atom_site_label_3
_geom_angle
_geom_angle_site_symmetry_1
_geom_angle_site_symmetry_3
N4 Ni1 N5 89.93(13) . 1_655
N4 Ni1 N12 92.66(13) . 1_655
N5 Ni1 N12 87.30(14) 1_655 1_655
N4 Ni1 N8 89.00(13) . .
N5 Ni1 N8 91.35(13) 1_655 .
N12 Ni1 N8 177.86(13) 1_655 .
N4 Ni1 N9 89.69(13) . .
N5 Ni1 N9 177.31(13) 1_655 .
N12 Ni1 N9 90.06(14) 1_655 .
N8 Ni1 N9 91.31(14) . .
N4 Ni1 N1 174.08(14) . 2_645
N5 Ni1 N1 92.75(14) 1_655 2_645
N12 Ni1 N1 92.74(14) 1_655 2_645
N8 Ni1 N1 85.66(13) . 2_645
N9 Ni1 N1 87.87(14) . 2_645
O3 Cl1 O2 110.7(3) . .
O3 Cl1 O1 109.6(3) . .
O2 Cl1 O1 111.1(3) . .
O3 Cl1 O4 110.1(3) . .
O2 Cl1 O4 107.7(3) . .
O1 Cl1 O4 107.6(3) . .
O8 Cl2 O6 109.5(2) . .
O8 Cl2 O7 108.9(2) . .
O6 Cl2 O7 110.3(2) . .
O8 Cl2 O5 109.86(19) . .
O6 Cl2 O5 108.4(2) . .
O7 Cl2 O5 109.8(2) . .
C1 N1 C2 105.3(3) . .
C1 N1 Ni1 121.1(3) . 2_655
C2 N1 Ni1 131.1(3) . 2_655
C1 N2 C3 106.5(3) . .
C1 N2 C4 124.0(4) . .
C3 N2 C4 129.5(3) . .
C10 N3 C11 106.8(3) . .
C10 N3 C8 125.8(3) . .
C11 N3 C8 127.3(3) . .
C10 N4 C12 105.8(3) . .
C10 N4 Ni1 123.5(3) . .
C12 N4 Ni1 130.5(3) . .
C13 N5 C14 105.3(4) . .
C13 N5 Ni1 128.2(3) . 1_455
C14 N5 Ni1 125.4(3) . 1_455
C13 N6 C15 107.1(4) . .
C13 N6 C16 127.6(4) . .
C15 N6 C16 125.2(4) . .
C22 N7 C23 106.5(3) . .
C22 N7 C20 126.9(4) . .
C23 N7 C20 126.5(3) . .
C22 N8 C24 105.5(3) . .
C22 N8 Ni1 125.9(3) . .
C24 N8 Ni1 124.4(3) . .
C34 N9 C35 105.3(4) . .
C34 N9 Ni1 128.2(3) . .
C35 N9 Ni1 126.5(3) . .
C34 N10 C36 107.0(4) . .
C34 N10 C32 128.1(4) . .
C36 N10 C32 124.8(4) . .
C25 N11 C27 106.9(4) . .
C25 N11 C28 126.9(4) . .
C27 N11 C28 126.1(3) . .
C25 N12 C26 105.5(3) . .
C25 N12 Ni1 127.3(3) . 1_455
C26 N12 Ni1 126.1(3) . 1_455
N1 C1 N2 112.0(4) . .
N1 C1 H1 124.0 . .
N2 C1 H1 124.0 . .
C3 C2 N1 110.2(4) . .
C3 C2 H2 124.9 . .
N1 C2 H2 124.9 . .
C2 C3 N2 106.1(4) . .
C2 C3 H3 126.9 . .
N2 C3 H3 126.9 . .
C5 C4 C9 121.6(4) . .
C5 C4 N2 119.6(4) . .
C9 C4 N2 118.9(3) . .
C6 C5 C4 119.2(4) . .
C6 C5 H5 120.4 . .
C4 C5 H5 120.4 . .
C5 C6 C7 120.9(4) . .
C5 C6 H6 119.6 . .
C7 C6 H6 119.6 . .
C6 C7 C8 118.8(4) . .
C6 C7 H7 120.6 . .
C8 C7 H7 120.6 . .
C9 C8 C7 121.4(4) . .
C9 C8 N3 119.4(3) . .
C7 C8 N3 119.2(4) . .
C8 C9 C4 118.1(4) . .
C8 C9 H9 120.9 . .
C4 C9 H9 120.9 . .
N4 C10 N3 111.2(3) . .
N4 C10 H10 124.4 . .
N3 C10 H10 124.4 . .
C12 C11 N3 107.0(3) . .
C12 C11 H11 126.5 . .
N3 C11 H11 126.5 . .
C11 C12 N4 109.1(3) . .
C11 C12 H12 125.4 . .
N4 C12 H12 125.4 . .
N5 C13 N6 111.9(4) . .
N5 C13 H13 124.0 . .
N6 C13 H13 124.0 . .
C15 C14 N5 110.5(4) . .
C15 C14 H14 124.8 . .
N5 C14 H14 124.8 . .
C14 C15 N6 105.2(4) . .
C14 C15 H15 127.4 . .
N6 C15 H15 127.4 . .
C21 C16 C17 122.1(4) . .
C21 C16 N6 118.0(4) . .
C17 C16 N6 119.9(4) . .
C18 C17 C16 118.3(5) . .
C18 C17 H17 120.9 . .
C16 C17 H17 120.9 . .
C17 C18 C19 121.4(5) . .
C17 C18 H18 119.3 . .
C19 C18 H18 119.3 . .
C20 C19 C18 118.8(5) . .
C20 C19 H19 120.6 . .
C18 C19 H19 120.6 . .
C19 C20 C21 120.6(4) . .
C19 C20 N7 119.7(4) . .
C21 C20 N7 119.7(4) . .
C16 C21 C20 118.9(4) . .
C16 C21 H21 120.6 . .
C20 C21 H21 120.6 . .
N8 C22 N7 111.8(4) . .
N8 C22 H22 124.1 . .
N7 C22 H22 124.1 . .
C24 C23 N7 106.0(4) . .
C24 C23 H23 127.0 . .
N7 C23 H23 127.0 . .
C23 C24 N8 110.2(4) . .
C23 C24 H24 124.9 . .
N8 C24 H24 124.9 . .
N12 C25 N11 111.5(4) . .
N12 C25 H25 124.3 . .
N11 C25 H25 124.3 . .
C27 C26 N12 109.9(4) . .
C27 C26 H26 125.1 . .
N12 C26 H26 125.1 . .
C26 C27 N11 106.2(4) . .
C26 C27 H27 126.9 . .
N11 C27 H27 126.9 . .
C33 C28 C29 121.1(4) . .
C33 C28 N11 119.6(4) . .
C29 C28 N11 119.3(4) . .
C30 C29 C28 119.6(4) . .
C30 C29 H29 120.2 . .
C28 C29 H29 120.2 . .
C29 C30 C31 120.8(4) . .
C29 C30 H30 119.6 . .
C31 C30 H30 119.6 . .
C30 C31 C32 118.2(4) . .
C30 C31 H31 120.9 . .
C32 C31 H31 120.9 . .
C33 C32 C31 121.5(4) . .
C33 C32 N10 119.5(4) . .
C31 C32 N10 119.0(4) . .
C28 C33 C32 118.8(4) . .
C28 C33 H33 120.6 . .
C32 C33 H33 120.6 . .
N9 C34 N10 111.5(4) . .
N9 C34 H34 124.2 . .
N10 C34 H34 124.2 . .
C36 C35 N9 109.8(4) . .
C36 C35 H35 125.1 . .
N9 C35 H35 125.1 . .
C35 C36 N10 106.3(4) . .
C35 C36 H36 126.8 . .
N10 C36 H36 126.8 . .
O9 C37 H37A 109.5 . .
O9 C37 H37B 109.5 . .
H37A C37 H37B 109.5 . .
O9 C37 H37C 109.5 . .
H37A C37 H37C 109.5 . .
H37B C37 H37C 109.5 . .

loop_
_geom_bond_atom_site_label_1
_geom_bond_atom_site_label_2
_geom_bond_distance
_geom_bond_site_symmetry_2
Ni1 N4 2.098(3) .
Ni1 N5 2.105(4) 1_655
Ni1 N12 2.133(3) 1_655
Ni1 N8 2.133(3) .
Ni1 N9 2.134(4) .
Ni1 N1 2.152(3) 2_645
Cl1 O3 1.419(4) .
Cl1 O2 1.427(4) .
Cl1 O1 1.444(4) .
Cl1 O4 1.450(4) .
Cl2 O8 1.437(3) .
Cl2 O6 1.439(4) .
Cl2 O7 1.441(3) .
Cl2 O5 1.450(3) .
O9 C37 1.417(12) .
N1 C1 1.322(5) .
N1 C2 1.375(6) .
N1 Ni1 2.152(3) 2_655
N2 C1 1.357(5) .
N2 C3 1.380(6) .
N2 C4 1.438(5) .
N3 C10 1.360(5) .
N3 C11 1.372(5) .
N3 C8 1.427(5) .
N4 C10 1.322(5) .
N4 C12 1.388(5) .
N5 C13 1.314(5) .
N5 C14 1.387(5) .
N5 Ni1 2.105(4) 1_455
N6 C13 1.355(6) .
N6 C15 1.391(5) .
N6 C16 1.427(6) .
N7 C22 1.363(5) .
N7 C23 1.388(5) .
N7 C20 1.423(6) .
N8 C22 1.313(6) .
N8 C24 1.386(5) .
N9 C34 1.321(6) .
N9 C35 1.388(5) .
N10 C34 1.353(5) .
N10 C36 1.377(5) .
N10 C32 1.435(6) .
N11 C25 1.357(5) .
N11 C27 1.378(6) .
N11 C28 1.434(5) .
N12 C25 1.317(6) .
N12 C26 1.384(5) .
N12 Ni1 2.133(3) 1_455
C1 H1 0.9500 .
C2 C3 1.363(6) .
C2 H2 0.9500 .
C3 H3 0.9500 .
C4 C5 1.388(6) .
C4 C9 1.392(6) .
C5 C6 1.382(6) .
C5 H5 0.9500 .
C6 C7 1.391(6) .
C6 H6 0.9500 .
C7 C8 1.396(6) .
C7 H7 0.9500 .
C8 C9 1.389(6) .
C9 H9 0.9500 .
C10 H10 0.9500 .
C11 C12 1.357(6) .
C11 H11 0.9500 .
C12 H12 0.9500 .
C13 H13 0.9500 .
C14 C15 1.362(6) .
C14 H14 0.9500 .
C15 H15 0.9500 .
C16 C21 1.378(6) .
C16 C17 1.385(6) .
C17 C18 1.382(7) .
C17 H17 0.9500 .
C18 C19 1.397(7) .
C18 H18 0.9500 .
C19 C20 1.391(6) .
C19 H19 0.9500 .
C20 C21 1.395(6) .
C21 H21 0.9500 .
C22 H22 0.9500 .
C23 C24 1.356(6) .
C23 H23 0.9500 .
C24 H24 0.9500 .
C25 H25 0.9500 .
C26 C27 1.355(6) .
C26 H26 0.9500 .
C27 H27 0.9500 .
C28 C33 1.375(6) .
C28 C29 1.386(6) .
C29 C30 1.384(7) .
C29 H29 0.9500 .
C30 C31 1.386(7) .
C30 H30 0.9500 .
C31 C32 1.400(6) .
C31 H31 0.9500 .
C32 C33 1.386(6) .
C33 H33 0.9500 .
C34 H34 0.9500 .
C35 C36 1.354(7) .
C35 H35 0.9500 .
C36 H36 0.9500 .
C37 H37A 0.9800 .
C37 H37B 0.9800 .
C37 H37C 0.9800 .
